data_2231790
loop_
_publ_author_name
'Foi, Ana'
'Suarez, Sebastian A.'
'Doctorovich, Fabio'

_publ_section_title
;
 Chlorobis(naphthalen-1-yl)phosphane
;
_journal_coeditor_code ZS2136
_journal_issue 9
_journal_name_full 'Acta Crystallographica Section E'
_journal_page_first o2524
_journal_paper_doi 10.1107/S1600536811033782
_journal_volume 67
_journal_year 2011
_chemical_formula_iupac 'C20 H14 Cl P'
_chemical_formula_moiety 'C20 H14 Cl P'
_chemical_formula_sum 'C20 H14 Cl P'
_chemical_formula_weight 320.76
_chemical_name_systematic
;
Chlorobis(naphthalen-1-yl)phosphane
;
_space_group_IT_number 14
_symmetry_cell_setting monoclinic
_symmetry_space_group_name_Hall '-P 2ybc'
_symmetry_space_group_name_H-M 'P 1 21/c 1'
_atom_sites_solution_hydrogens geom
_atom_sites_solution_primary direct
_atom_sites_solution_secondary difmap
_audit_creation_method 'WinGX routine CIF_UPDATE'
_cell_angle_alpha 90
_cell_angle_beta 93.180(5)
_cell_angle_gamma 90
_cell_formula_units_Z 4
_cell_length_a 12.4335(6)
_cell_length_b 10.4510(4)
_cell_length_c 11.9293(7)
_cell_measurement_reflns_used 2101
_cell_measurement_temperature 298
_cell_measurement_theta_max 28.6413
_cell_measurement_theta_min 3.6089
_cell_volume 1547.74(13)
_computing_cell_refinement 'CrysAlis PRO (Oxford Diffraction, 2009)'
_computing_data_collection 'CrysAlis PRO (Oxford Diffraction, 2009)'
_computing_data_reduction 'CrysAlis PRO (Oxford Diffraction, 2009)'
_computing_molecular_graphics 'ORTEP-3 for Windows (Farrugia, 1997)'
_computing_publication_material 'WinGX (Farrugia, 1999)'
_computing_structure_refinement 'SHELXL97 (Sheldrick, 2008)'
_computing_structure_solution 'SHELXS86 (Sheldrick, 2008)'
_diffrn_ambient_temperature 298
_diffrn_measured_fraction_theta_full 0.997
_diffrn_measured_fraction_theta_max 0.883
_diffrn_measurement_device_type 'Oxford Gemini E CCD'
_diffrn_measurement_method \w
_diffrn_radiation_monochromator graphite
_diffrn_radiation_type MoK\a
_diffrn_radiation_wavelength 0.71073
_diffrn_reflns_av_R_equivalents 0.0408
_diffrn_reflns_limit_h_max 16
_diffrn_reflns_limit_h_min -16
_diffrn_reflns_limit_k_max 12
_diffrn_reflns_limit_k_min -14
_diffrn_reflns_limit_l_max 11
_diffrn_reflns_limit_l_min -15
_diffrn_reflns_number 8306
_diffrn_reflns_theta_full 25
_diffrn_reflns_theta_max 28.7
_diffrn_reflns_theta_min 3.71
_diffrn_standards_number 0
_exptl_absorpt_coefficient_mu 0.343
_exptl_absorpt_correction_type none
_exptl_crystal_colour colourless
_exptl_crystal_density_diffrn 1.377
_exptl_crystal_density_method 'not measured'
_exptl_crystal_description prism
_exptl_crystal_F_000 664
_exptl_crystal_size_max 0.30
_exptl_crystal_size_mid 0.20
_exptl_crystal_size_min 0.10
_refine_diff_density_max 0.235
_refine_diff_density_min -0.218
_refine_ls_extinction_method none
_refine_ls_goodness_of_fit_ref 0.776
_refine_ls_hydrogen_treatment constr
_refine_ls_matrix_type full
_refine_ls_number_parameters 199
_refine_ls_number_reflns 3531
_refine_ls_number_restraints 0
_refine_ls_restrained_S_all 0.776
_refine_ls_R_factor_all 0.1094
_refine_ls_R_factor_gt 0.0386
_refine_ls_shift/su_max 0
_refine_ls_shift/su_mean 0
_refine_ls_structure_factor_coef Fsqd
_refine_ls_weighting_details 'calc w = 1/[\s^2^(Fo^2^)+(0.0359P)^2^] where P=(Fo^2^+2Fc^2^)/3'
_refine_ls_weighting_scheme calc
_refine_ls_wR_factor_ref 0.079
_reflns_number_gt 1723
_reflns_number_total 3531
_reflns_threshold_expression I>2\s(I)
_cod_data_source_file zs2136.cif
_cod_data_source_block I
_cod_original_sg_symbol_H-M 'P 21/c'
_cod_database_code 2231790
_cod_database_fobs_code 2231790

loop_
_symmetry_equiv_pos_as_xyz
'x, y, z'
'-x, y+1/2, -z+1/2'
'-x, -y, -z'
'x, -y-1/2, z-1/2'

loop_
_atom_site_type_symbol
_atom_site_label
_atom_site_fract_x
_atom_site_fract_y
_atom_site_fract_z
_atom_site_U_iso_or_equiv
_atom_site_adp_type
_atom_site_calc_flag
_atom_site_refinement_flags
_atom_site_occupancy
Cl Cl1 0.85651(5) -0.90729(5) 0.04716(6) 0.0721(2) Uani d . 1
P P1 0.80969(4) -0.75005(5) -0.05171(5) 0.04255(16) Uani d . 1
C C6 0.60540(16) -0.85615(17) -0.10376(16) 0.0369(5) Uani d . 1
C C12 0.89415(16) -0.63352(18) 0.14784(19) 0.0462(6) Uani d . 1
H H12 0.8979 -0.7154 0.1783 0.055 Uiso calc R 1
C C5 0.49261(17) -0.86465(19) -0.09499(18) 0.0444(6) Uani d . 1
C C1 0.66389(14) -0.76001(17) -0.03965(15) 0.0357(5) Uani d . 1
C C17 0.79619(16) -0.46293(19) -0.11219(18) 0.0470(6) Uani d . 1
H H17 0.7693 -0.5296 -0.1572 0.056 Uiso calc R 1
C C16 0.84215(14) -0.49050(17) -0.00446(17) 0.0335(5) Uani d . 1
C C15 0.88282(15) -0.38650(17) 0.06173(19) 0.0403(5) Uani d . 1
C C14 0.92955(17) -0.4102(2) 0.1698(2) 0.0509(6) Uani d . 1
H H14 0.9573 -0.3424 0.2127 0.061 Uiso calc R 1
C C7 0.65511(18) -0.94555(18) -0.17321(17) 0.0468(6) Uani d . 1
H H7 0.7291 -0.941 -0.1808 0.056 Uiso calc R 1
C C4 0.44061(17) -0.7756(2) -0.02860(19) 0.0532(6) Uani d . 1
H H4 0.3663 -0.7801 -0.0242 0.064 Uiso calc R 1
C C2 0.60878(16) -0.67670(18) 0.02485(17) 0.0454(5) Uani d . 1
H H2 0.6467 -0.6145 0.0665 0.054 Uiso calc R 1
C C20 0.87568(16) -0.26148(18) 0.0175(2) 0.0511(6) Uani d . 1
H H20 0.9025 -0.1932 0.0605 0.061 Uiso calc R 1
C C13 0.93470(16) -0.5302(2) 0.21200(18) 0.0526(6) Uani d . 1
H H13 0.9652 -0.5442 0.2839 0.063 Uiso calc R 1
C C19 0.83054(17) -0.2391(2) -0.0863(2) 0.0593(6) Uani d . 1
H H19 0.8263 -0.1559 -0.1139 0.071 Uiso calc R 1
C C9 0.4862(2) -1.0482(2) -0.2178(2) 0.0663(7) Uani d . 1
H H9 0.4475 -1.1132 -0.2548 0.08 Uiso calc R 1
C C3 0.49639(18) -0.6832(2) 0.02937(19) 0.0551(6) Uani d . 1
H H3 0.4602 -0.6243 0.072 0.066 Uiso calc R 1
C C11 0.84924(15) -0.61702(16) 0.04156(17) 0.0352(5) Uani d . 1
C C18 0.79022(18) -0.3405(2) -0.1522(2) 0.0580(6) Uani d . 1
H H18 0.7592 -0.3247 -0.2235 0.07 Uiso calc R 1
C C8 0.5971(2) -1.0381(2) -0.22923(19) 0.0602(7) Uani d . 1
H H8 0.6314 -1.0951 -0.2754 0.072 Uiso calc R 1
C C10 0.43458(19) -0.9638(2) -0.1532(2) 0.0589(7) Uani d . 1
H H10 0.3606 -0.9709 -0.147 0.071 Uiso calc R 1

loop_
_atom_site_aniso_label
_atom_site_aniso_U_11
_atom_site_aniso_U_22
_atom_site_aniso_U_33
_atom_site_aniso_U_12
_atom_site_aniso_U_13
_atom_site_aniso_U_23
Cl1 0.0613(4) 0.0341(3) 0.1182(6) 0.0056(3) -0.0207(4) 0.0046(3)
P1 0.0398(3) 0.0334(3) 0.0549(4) -0.0021(3) 0.0067(2) -0.0070(3)
C6 0.0423(13) 0.0346(10) 0.0333(13) -0.0041(10) -0.0034(10) 0.0071(10)
C12 0.0440(13) 0.0444(12) 0.0503(16) -0.0002(11) 0.0027(11) 0.0071(11)
C5 0.0425(13) 0.0484(12) 0.0412(14) -0.0072(11) -0.0072(11) 0.0142(11)
C1 0.0362(11) 0.0328(10) 0.0380(12) -0.0014(10) 0.0018(9) 0.0063(10)
C17 0.0461(13) 0.0416(11) 0.0529(15) -0.0009(10) 0.0000(11) 0.0017(11)
C16 0.0280(11) 0.0334(10) 0.0393(13) -0.0003(9) 0.0025(9) -0.0014(9)
C15 0.0331(12) 0.0357(11) 0.0527(16) -0.0050(9) 0.0097(11) -0.0059(10)
C14 0.0430(13) 0.0547(13) 0.0550(16) -0.0107(12) 0.0028(11) -0.0173(12)
C7 0.0523(14) 0.0397(11) 0.0479(15) -0.0039(11) -0.0019(11) -0.0005(11)
C4 0.0331(12) 0.0712(16) 0.0551(15) -0.0007(12) 0.0019(11) 0.0176(13)
C2 0.0436(13) 0.0438(12) 0.0490(15) 0.0001(11) 0.0050(11) -0.0024(11)
C20 0.0451(12) 0.0332(11) 0.0761(18) -0.0052(11) 0.0132(12) -0.0090(12)
C13 0.0489(14) 0.0661(15) 0.0416(15) -0.0051(13) -0.0094(11) -0.0038(12)
C19 0.0557(14) 0.0374(12) 0.086(2) 0.0037(12) 0.0155(14) 0.0115(14)
C9 0.081(2) 0.0539(15) 0.0604(19) -0.0191(15) -0.0293(15) 0.0065(13)
C3 0.0475(14) 0.0598(14) 0.0590(17) 0.0084(12) 0.0114(12) -0.0032(13)
C11 0.0297(11) 0.0346(11) 0.0414(14) -0.0005(9) 0.0030(10) -0.0017(10)
C18 0.0612(16) 0.0551(14) 0.0568(17) 0.0069(13) -0.0050(12) 0.0136(13)
C8 0.0814(19) 0.0456(13) 0.0519(16) -0.0036(14) -0.0105(14) -0.0060(12)
C10 0.0493(15) 0.0670(15) 0.0583(18) -0.0176(14) -0.0157(13) 0.0184(14)

loop_
_atom_type_symbol
_atom_type_description
_atom_type_scat_dispersion_real
_atom_type_scat_dispersion_imag
_atom_type_scat_source
C C 0.003 0.002 'International Tables Vol C Tables 4.2.6.8 and 6.1.1.4'
H H 0 0 'International Tables Vol C Tables 4.2.6.8 and 6.1.1.4'
Cl Cl 0.148 0.159 'International Tables Vol C Tables 4.2.6.8 and 6.1.1.4'
P P 0.102 0.094 'International Tables Vol C Tables 4.2.6.8 and 6.1.1.4'

loop_
_geom_angle_atom_site_label_1
_geom_angle_atom_site_label_2
_geom_angle_atom_site_label_3
_geom_angle
C1 P1 C11 103.26(9)
C1 P1 Cl1 99.06(6)
C11 P1 Cl1 101.38(7)
C5 C6 C7 117.98(19)
C5 C6 C1 118.65(19)
C7 C6 C1 123.35(18)
C11 C12 C13 121.68(18)
C11 C12 H12 119.2
C13 C12 H12 119.2
C4 C5 C6 119.33(19)
C4 C5 C10 121.5(2)
C6 C5 C10 119.2(2)
C2 C1 C6 119.30(17)
C2 C1 P1 122.45(14)
C6 C1 P1 118.21(14)
C18 C17 C16 121.5(2)
C18 C17 H17 119.3
C16 C17 H17 119.3
C17 C16 C15 117.73(18)
C17 C16 C11 123.52(18)
C15 C16 C11 118.75(18)
C14 C15 C20 121.36(19)
C14 C15 C16 119.43(18)
C20 C15 C16 119.2(2)
C13 C14 C15 120.92(19)
C13 C14 H14 119.5
C15 C14 H14 119.5
C8 C7 C6 121.4(2)
C8 C7 H7 119.3
C6 C7 H7 119.3
C3 C4 C5 121.44(19)
C3 C4 H4 119.3
C5 C4 H4 119.3
C1 C2 C3 121.38(19)
C1 C2 H2 119.3
C3 C2 H2 119.3
C19 C20 C15 121.2(2)
C19 C20 H20 119.4
C15 C20 H20 119.4
C14 C13 C12 120.2(2)
C14 C13 H13 119.9
C12 C13 H13 119.9
C20 C19 C18 120.1(2)
C20 C19 H19 119.9
C18 C19 H19 119.9
C10 C9 C8 120.5(2)
C10 C9 H9 119.7
C8 C9 H9 119.7
C4 C3 C2 119.8(2)
C4 C3 H3 120.1
C2 C3 H3 120.1
C12 C11 C16 119.01(17)
C12 C11 P1 123.34(14)
C16 C11 P1 117.34(15)
C17 C18 C19 120.3(2)
C17 C18 H18 119.9
C19 C18 H18 119.9
C7 C8 C9 120.3(2)
C7 C8 H8 119.8
C9 C8 H8 119.8
C9 C10 C5 120.5(2)
C9 C10 H10 119.7
C5 C10 H10 119.7

loop_
_geom_bond_atom_site_label_1
_geom_bond_atom_site_label_2
_geom_bond_distance
Cl1 P1 2.0867(8)
P1 C1 1.8293(18)
P1 C11 1.8309(18)
C6 C5 1.415(3)
C6 C7 1.414(3)
C6 C1 1.436(2)
C12 C11 1.368(3)
C12 C13 1.401(3)
C12 H12 0.93
C5 C4 1.403(3)
C5 C10 1.422(3)
C1 C2 1.370(2)
C17 C18 1.366(3)
C17 C16 1.407(3)
C17 H17 0.93
C16 C15 1.420(2)
C16 C11 1.433(2)
C15 C14 1.406(3)
C15 C20 1.410(3)
C14 C13 1.352(3)
C14 H14 0.93
C7 C8 1.360(3)
C7 H7 0.93
C4 C3 1.356(3)
C4 H4 0.93
C2 C3 1.403(3)
C2 H2 0.93
C20 C19 1.351(3)
C20 H20 0.93
C13 H13 0.93
C19 C18 1.396(3)
C19 H19 0.93
C9 C10 1.356(3)
C9 C8 1.397(3)
C9 H9 0.93
C3 H3 0.93
C18 H18 0.93
C8 H8 0.93
C10 H10 0.93

loop_
_geom_hbond_atom_site_label_D
_geom_hbond_atom_site_label_H
_geom_hbond_atom_site_label_A
_geom_hbond_distance_DH
_geom_hbond_distance_HA
_geom_hbond_distance_DA
_geom_hbond_angle_DHA
_geom_hbond_publ_flag
C12 H12 Cl1 0.93 2.58 3.128(2) 118 no

loop_
_geom_torsion_atom_site_label_1
_geom_torsion_atom_site_label_2
_geom_torsion_atom_site_label_3
_geom_torsion_atom_site_label_4
_geom_torsion
C7 C6 C5 C4 -178.67(18)
C1 C6 C5 C4 3.0(3)
C7 C6 C5 C10 1.7(3)
C1 C6 C5 C10 -176.61(17)
C5 C6 C1 C2 -2.3(3)
C7 C6 C1 C2 179.54(18)
C5 C6 C1 P1 179.99(13)
C7 C6 C1 P1 1.8(2)
C11 P1 C1 C2 2.03(18)
Cl1 P1 C1 C2 106.09(15)
C11 P1 C1 C6 179.72(14)
Cl1 P1 C1 C6 -76.22(14)
C18 C17 C16 C15 -0.3(3)
C18 C17 C16 C11 179.33(19)
C17 C16 C15 C14 -179.87(18)
C11 C16 C15 C14 0.5(3)
C17 C16 C15 C20 0.0(3)
C11 C16 C15 C20 -179.64(18)
C20 C15 C14 C13 179.1(2)
C16 C15 C14 C13 -1.1(3)
C5 C6 C7 C8 -0.7(3)
C1 C6 C7 C8 177.49(18)
C6 C5 C4 C3 -1.5(3)
C10 C5 C4 C3 178.2(2)
C6 C1 C2 C3 -0.1(3)
P1 C1 C2 C3 177.53(15)
C14 C15 C20 C19 -179.9(2)
C16 C15 C20 C19 0.3(3)
C15 C14 C13 C12 0.6(3)
C11 C12 C13 C14 0.4(3)
C15 C20 C19 C18 -0.2(3)
C5 C4 C3 C2 -1.0(3)
C1 C2 C3 C4 1.8(3)
C13 C12 C11 C16 -0.9(3)
C13 C12 C11 P1 172.55(16)
C17 C16 C11 C12 -179.13(19)
C15 C16 C11 C12 0.5(3)
C17 C16 C11 P1 7.0(3)
C15 C16 C11 P1 -173.42(14)
C1 P1 C11 C12 100.58(18)
Cl1 P1 C11 C12 -1.68(18)
C1 P1 C11 C16 -85.83(16)
Cl1 P1 C11 C16 171.91(14)
C16 C17 C18 C19 0.3(3)
C20 C19 C18 C17 0.0(3)
C6 C7 C8 C9 -1.0(3)
C10 C9 C8 C7 1.7(3)
C8 C9 C10 C5 -0.7(3)
C4 C5 C10 C9 179.4(2)
C6 C5 C10 C9 -1.0(3)

loop_
_cod_related_entry_id
_cod_related_entry_database
_cod_related_entry_code
1 ChemSpider 13721399
